data_4123809
loop_
_publ_author_name
'Winston, Matthew S.'
'Wolf, William J.'
'Toste, F. Dean'

_publ_section_title
;
 Halide-Dependent Mechanisms of Reductive Elimination from Gold(III).
;
_journal_issue 24
_journal_name_full 'Journal of the American Chemical Society'
_journal_page_first 7921
_journal_page_last 7928
_journal_paper_doi 10.1021/jacs.5b04613
_journal_volume 137
_journal_year 2015
_chemical_formula_sum 'C26.33 H22.67 Au Cl0.67 F4 P'
_chemical_formula_weight 666.68
_space_group_crystal_system triclinic
_space_group_IT_number 2
_space_group_name_Hall '-P 1'
_space_group_name_H-M_alt 'P -1'
_symmetry_space_group_name_Hall '-P 1'
_symmetry_space_group_name_H-M 'P -1'
_atom_sites_solution_hydrogens geom
_atom_sites_solution_primary charge-flipping
_atom_sites_solution_secondary difmap
_audit_creation_method SHELXL-2014/7
_cell_angle_alpha 84.519(3)
_cell_angle_beta 80.511(3)
_cell_angle_gamma 64.036(3)
_cell_formula_units_Z 6
_cell_length_a 12.8381(10)
_cell_length_b 13.7456(10)
_cell_length_c 23.3799(16)
_cell_measurement_reflns_used 9669
_cell_measurement_temperature 100(2)
_cell_measurement_theta_max 25.36
_cell_measurement_theta_min 2.34
_cell_volume 3657.3(5)
_computing_cell_refinement 'Bruker SAINT'
_computing_data_collection 'Bruker APEX2'
_computing_data_reduction 'Bruker SAINT'
_computing_molecular_graphics ORTEP-32
_computing_publication_material WinGX
_computing_structure_refinement 'SHELXL-2014/7 (Sheldrick, 2014)'
_computing_structure_solution Superflip
_diffrn_ambient_temperature 100(2)
_diffrn_detector_area_resol_mean 8.366
_diffrn_measured_fraction_theta_full 0.999
_diffrn_measured_fraction_theta_max 0.996
_diffrn_measurement_device_type 'Bruker APEX-II CCD'
_diffrn_measurement_method 'phi and omega scans'
_diffrn_radiation_type MoK\a
_diffrn_radiation_wavelength 0.71073
_diffrn_reflns_av_R_equivalents 0.0448
_diffrn_reflns_av_unetI/netI 0.0325
_diffrn_reflns_Laue_measured_fraction_full 0.999
_diffrn_reflns_Laue_measured_fraction_max 0.996
_diffrn_reflns_limit_h_max 15
_diffrn_reflns_limit_h_min -15
_diffrn_reflns_limit_k_max 16
_diffrn_reflns_limit_k_min -16
_diffrn_reflns_limit_l_max 28
_diffrn_reflns_limit_l_min -28
_diffrn_reflns_number 95920
_diffrn_reflns_point_group_measured_fraction_full 0.999
_diffrn_reflns_point_group_measured_fraction_max 0.996
_diffrn_reflns_theta_full 25.000
_diffrn_reflns_theta_max 25.400
_diffrn_reflns_theta_min 0.883
_diffrn_source 'microfocus sealed tube'
_exptl_absorpt_coefficient_mu 6.215
_exptl_absorpt_correction_T_max 0.7452
_exptl_absorpt_correction_T_min 0.6140
_exptl_absorpt_correction_type multi-scan
_exptl_absorpt_process_details SADABS
_exptl_crystal_colour colourless
_exptl_crystal_density_diffrn 1.816
_exptl_crystal_density_method 'not measured'
_exptl_crystal_description block
_exptl_crystal_F_000 1932
_exptl_crystal_size_max 0.100
_exptl_crystal_size_mid 0.060
_exptl_crystal_size_min 0.040
_refine_diff_density_max 0.874
_refine_diff_density_min -0.994
_refine_diff_density_rms 0.108
_refine_ls_extinction_method none
_refine_ls_goodness_of_fit_ref 1.019
_refine_ls_hydrogen_treatment constr
_refine_ls_matrix_type full
_refine_ls_number_parameters 895
_refine_ls_number_reflns 13408
_refine_ls_number_restraints 0
_refine_ls_restrained_S_all 1.019
_refine_ls_R_factor_all 0.0300
_refine_ls_R_factor_gt 0.0218
_refine_ls_shift/su_max 0.003
_refine_ls_shift/su_mean 0.000
_refine_ls_structure_factor_coef Fsqd
_refine_ls_weighting_details 'w=1/[\s^2^(Fo^2^)+(0.0116P)^2^+4.9879P] where P=(Fo^2^+2Fc^2^)/3'
_refine_ls_weighting_scheme calc
_refine_ls_wR_factor_gt 0.0396
_refine_ls_wR_factor_ref 0.0419
_reflns_Friedel_coverage 0.000
_reflns_number_gt 11633
_reflns_number_total 13408
_reflns_threshold_expression 'I > 2\s(I)'
_cod_data_source_file ja5b04613_si_004.cif
_cod_data_source_block shelx
_cod_depositor_comments
;
The following automatic conversions were performed:

'_exptl_absorpt_correction_type' value 'multi_scan' changed to
'multi-scan' according to
/usr/data/users/saulius/crontab/automatic-downloads/rss-feeds/ACS/lib/dictionaries/cif_core.dic
dictionary named 'cif_core.dic' version 2.4.2 from 2011-04-26.

Automatic conversion script
Id: cif_fix_values 3271 2015-04-21 07:52:19Z andrius 

 Adding full bibliography for 4123809--4123811.cif.
;
_cod_original_cell_volume 3657.4(5)
_cod_database_code 4123809
_shelx_shelxl_version_number 2014/7
_shelx_space_group_comment
;
The symmetry employed for this shelxl refinement is uniquely defined
by the following loop, which should always be used as a source of
symmetry information in preference to the above space-group names.
They are only intended as comments.
;
_shelx_estimated_absorpt_t_min 0.575
_shelx_estimated_absorpt_t_max 0.789

loop_
_space_group_symop_operation_xyz
'x, y, z'
'-x, -y, -z'

loop_
_atom_site_label
_atom_site_type_symbol
_atom_site_fract_x
_atom_site_fract_y
_atom_site_fract_z
_atom_site_U_iso_or_equiv
_atom_site_adp_type
_atom_site_occupancy
_atom_site_site_symmetry_order
_atom_site_calc_flag
_atom_site_refinement_flags_posn
_atom_site_refinement_flags_adp
C1 C 0.7118(3) 0.4802(3) 0.07906(14) 0.0146(8) Uani 1 1 d . .
C2 C 0.4687(3) 0.5340(2) 0.11170(13) 0.0095(7) Uani 1 1 d . .
C3 C 0.4643(3) 0.5013(3) 0.16985(14) 0.0148(8) Uani 1 1 d . .
H3 H 0.5068 0.5169 0.1944 0.018 Uiso 1 1 calc R U
C4 C 0.3978(3) 0.4457(3) 0.19200(14) 0.0162(8) Uani 1 1 d . .
H4 H 0.3956 0.4236 0.2318 0.019 Uiso 1 1 calc R U
C5 C 0.3347(3) 0.4219(3) 0.15756(14) 0.0159(8) Uani 1 1 d . .
C6 C 0.3404(3) 0.4546(3) 0.09932(14) 0.0141(8) Uani 1 1 d . .
H6 H 0.2984 0.4386 0.0746 0.017 Uiso 1 1 calc R U
C7 C 0.4066(3) 0.5101(3) 0.07688(14) 0.0128(7) Uani 1 1 d . .
H7 H 0.4092 0.5320 0.0371 0.015 Uiso 1 1 calc R U
C8 C 0.2601(3) 0.3647(3) 0.18266(16) 0.0277(9) Uani 1 1 d . .
H8A H 0.2923 0.3195 0.2162 0.041 Uiso 1 1 calc R U
H8B H 0.2592 0.3190 0.1532 0.041 Uiso 1 1 calc R U
H8C H 0.1801 0.4183 0.1949 0.041 Uiso 1 1 calc R U
C9 C 0.2546(3) 0.7669(2) 0.08845(14) 0.0120(7) Uani 1 1 d . .
C10 C 0.2054(3) 0.7389(3) 0.14182(14) 0.0139(8) Uani 1 1 d . .
H10 H 0.2376 0.7350 0.1762 0.017 Uiso 1 1 calc R U
C11 C 0.1094(3) 0.7170(3) 0.14400(15) 0.0193(8) Uani 1 1 d . .
H11 H 0.0745 0.6998 0.1802 0.023 Uiso 1 1 calc R U
C12 C 0.0639(3) 0.7200(3) 0.09394(15) 0.0211(8) Uani 1 1 d . .
H12 H -0.0012 0.7036 0.0957 0.025 Uiso 1 1 calc R U
C13 C 0.1133(3) 0.7470(3) 0.04109(15) 0.0187(8) Uani 1 1 d . .
H13 H 0.0817 0.7492 0.0067 0.022 Uiso 1 1 calc R U
C14 C 0.2082(3) 0.7707(3) 0.03826(14) 0.0145(8) Uani 1 1 d . .
H14 H 0.2415 0.7895 0.0021 0.017 Uiso 1 1 calc R U
C15 C 0.3677(3) 0.8689(3) 0.14304(13) 0.0129(7) Uani 1 1 d . .
C16 C 0.2558(3) 0.9448(3) 0.16477(14) 0.0187(8) Uani 1 1 d . .
H16 H 0.1894 0.9517 0.1489 0.022 Uiso 1 1 calc R U
C17 C 0.2428(3) 1.0099(3) 0.20976(15) 0.0238(9) Uani 1 1 d . .
H17 H 0.1670 1.0617 0.2245 0.029 Uiso 1 1 calc R U
C18 C 0.3386(4) 1.0003(3) 0.23327(15) 0.0252(9) Uani 1 1 d . .
H18 H 0.3287 1.0449 0.2642 0.030 Uiso 1 1 calc R U
C19 C 0.4489(3) 0.9258(3) 0.21184(14) 0.0215(9) Uani 1 1 d . .
H19 H 0.5149 0.9197 0.2279 0.026 Uiso 1 1 calc R U
C20 C 0.4642(3) 0.8597(3) 0.16685(14) 0.0158(8) Uani 1 1 d . .
H20 H 0.5404 0.8083 0.1524 0.019 Uiso 1 1 calc R U
C21 C 0.4024(3) 0.8564(3) 0.01684(13) 0.0125(7) Uani 1 1 d . .
C22 C 0.4584(3) 0.7973(3) -0.03296(14) 0.0211(8) Uani 1 1 d . .
H22 H 0.4888 0.7206 -0.0311 0.025 Uiso 1 1 calc R U
C23 C 0.4698(3) 0.8505(3) -0.08540(15) 0.0263(9) Uani 1 1 d . .
H23 H 0.5069 0.8104 -0.1197 0.032 Uiso 1 1 calc R U
C24 C 0.4274(3) 0.9609(3) -0.08760(16) 0.0283(10) Uani 1 1 d . .
H24 H 0.4345 0.9971 -0.1237 0.034 Uiso 1 1 calc R U
C25 C 0.3746(4) 1.0203(3) -0.03822(17) 0.0321(10) Uani 1 1 d . .
H25 H 0.3475 1.0967 -0.0401 0.039 Uiso 1 1 calc R U
C26 C 0.3613(3) 0.9679(3) 0.01406(16) 0.0257(9) Uani 1 1 d . .
H26 H 0.3238 1.0085 0.0482 0.031 Uiso 1 1 calc R U
C27 C 1.0589(3) 0.9155(3) 0.35324(15) 0.0205(8) Uani 1 1 d . .
C28 C 0.8749(3) 0.8853(3) 0.42729(14) 0.0164(8) Uani 1 1 d . .
C29 C 0.7568(3) 0.9495(3) 0.42814(16) 0.0229(9) Uani 1 1 d . .
H29 H 0.7221 0.9641 0.3936 0.028 Uiso 1 1 calc R U
C30 C 0.6885(4) 0.9931(3) 0.48098(18) 0.0320(10) Uani 1 1 d . .
H30 H 0.6073 1.0384 0.4817 0.038 Uiso 1 1 calc R U
C31 C 0.7376(4) 0.9714(3) 0.53217(17) 0.0324(10) Uani 1 1 d . .
C32 C 0.8554(4) 0.9077(3) 0.52973(16) 0.0300(10) Uani 1 1 d . .
H32 H 0.8904 0.8926 0.5642 0.036 Uiso 1 1 calc R U
C33 C 0.9241(3) 0.8653(3) 0.47829(15) 0.0205(8) Uani 1 1 d . .
H33 H 1.0057 0.8221 0.4777 0.025 Uiso 1 1 calc R U
C34 C 0.6636(4) 1.0194(4) 0.58897(18) 0.0510(14) Uani 1 1 d . .
H34A H 0.6948 0.9693 0.6212 0.076 Uiso 1 1 calc R U
H34B H 0.5827 1.0316 0.5881 0.076 Uiso 1 1 calc R U
H34C H 0.6655 1.0885 0.5943 0.076 Uiso 1 1 calc R U
C35 C 0.7598(3) 0.7116(3) 0.39862(14) 0.0122(7) Uani 1 1 d . .
C36 C 0.6652(3) 0.7148(3) 0.37572(14) 0.0153(8) Uani 1 1 d . .
H36 H 0.6681 0.7135 0.3349 0.018 Uiso 1 1 calc R U
C37 C 0.5667(3) 0.7198(3) 0.41229(15) 0.0202(8) Uani 1 1 d . .
H37 H 0.5022 0.7214 0.3966 0.024 Uiso 1 1 calc R U
C38 C 0.5622(3) 0.7224(3) 0.47151(15) 0.0192(8) Uani 1 1 d . .
H38 H 0.4946 0.7252 0.4965 0.023 Uiso 1 1 calc R U
C39 C 0.6546(3) 0.7211(3) 0.49486(15) 0.0200(8) Uani 1 1 d . .
H39 H 0.6503 0.7238 0.5357 0.024 Uiso 1 1 calc R U
C40 C 0.7536(3) 0.7158(3) 0.45858(14) 0.0160(8) Uani 1 1 d . .
H40 H 0.8175 0.7149 0.4745 0.019 Uiso 1 1 calc R U
C41 C 0.8662(3) 0.6930(3) 0.27882(13) 0.0137(8) Uani 1 1 d . .
C42 C 0.8873(3) 0.5991(3) 0.25177(14) 0.0163(8) Uani 1 1 d . .
H42 H 0.9239 0.5306 0.2706 0.020 Uiso 1 1 calc R U
C43 C 0.8552(3) 0.6051(3) 0.19734(14) 0.0211(9) Uani 1 1 d . .
H43 H 0.8699 0.5407 0.1790 0.025 Uiso 1 1 calc R U
C44 C 0.8018(3) 0.7045(3) 0.16966(15) 0.0224(9) Uani 1 1 d . .
H44 H 0.7783 0.7084 0.1327 0.027 Uiso 1 1 calc R U
C45 C 0.7825(3) 0.7980(3) 0.19561(15) 0.0228(9) Uani 1 1 d . .
H45 H 0.7470 0.8661 0.1762 0.027 Uiso 1 1 calc R U
C46 C 0.8149(3) 0.7927(3) 0.24992(14) 0.0176(8) Uani 1 1 d . .
H46 H 0.8022 0.8571 0.2675 0.021 Uiso 1 1 calc R U
C47 C 0.9980(3) 0.5548(3) 0.36925(14) 0.0145(8) Uani 1 1 d . .
C48 C 0.9629(3) 0.4868(3) 0.40785(15) 0.0202(8) Uani 1 1 d . .
H48 H 0.8838 0.5118 0.4254 0.024 Uiso 1 1 calc R U
C49 C 1.0439(3) 0.3832(3) 0.42028(16) 0.0272(9) Uani 1 1 d . .
H49 H 1.0199 0.3372 0.4464 0.033 Uiso 1 1 calc R U
C50 C 1.1590(3) 0.3460(3) 0.39522(16) 0.0265(9) Uani 1 1 d . .
H50 H 1.2141 0.2751 0.4042 0.032 Uiso 1 1 calc R U
C51 C 1.1937(3) 0.4127(3) 0.35682(17) 0.0262(9) Uani 1 1 d . .
H51 H 1.2728 0.3868 0.3391 0.031 Uiso 1 1 calc R U
C52 C 1.1145(3) 0.5169(3) 0.34391(16) 0.0223(9) Uani 1 1 d . .
H52 H 1.1395 0.5623 0.3179 0.027 Uiso 1 1 calc R U
C53 C 0.5127(3) 0.1293(3) 0.30013(17) 0.0284(10) Uani 1 1 d . .
C54 C 0.7107(3) 0.1562(3) 0.24651(14) 0.0155(8) Uani 1 1 d . .
C55 C 0.6844(3) 0.1938(3) 0.19117(15) 0.0233(9) Uani 1 1 d . .
H55 H 0.6098 0.2501 0.1860 0.028 Uiso 1 1 calc R U
C56 C 0.7670(3) 0.1491(3) 0.14331(15) 0.0235(9) Uani 1 1 d . .
H56 H 0.7483 0.1766 0.1056 0.028 Uiso 1 1 calc R U
C57 C 0.8758(3) 0.0656(3) 0.14891(15) 0.0184(8) Uani 1 1 d . .
C58 C 0.9009(3) 0.0274(3) 0.20449(15) 0.0198(8) Uani 1 1 d . .
H58 H 0.9747 -0.0304 0.2095 0.024 Uiso 1 1 calc R U
C59 C 0.8194(3) 0.0727(3) 0.25311(15) 0.0177(8) Uani 1 1 d . .
H59 H 0.8384 0.0461 0.2908 0.021 Uiso 1 1 calc R U
C60 C 0.9636(3) 0.0201(3) 0.09579(15) 0.0291(10) Uani 1 1 d . .
H60A H 0.9234 0.0161 0.0645 0.044 Uiso 1 1 calc R U
H60B H 1.0217 -0.0527 0.1050 0.044 Uiso 1 1 calc R U
H60C H 1.0030 0.0671 0.0833 0.044 Uiso 1 1 calc R U
C61 C 0.8155(3) 0.3176(3) 0.29489(14) 0.0141(8) Uani 1 1 d . .
C62 C 0.8283(3) 0.3216(3) 0.23430(15) 0.0183(8) Uani 1 1 d . .
H62 H 0.7633 0.3372 0.2147 0.022 Uiso 1 1 calc R U
C63 C 0.9375(3) 0.3022(3) 0.20298(16) 0.0226(9) Uani 1 1 d . .
H63 H 0.9471 0.3047 0.1618 0.027 Uiso 1 1 calc R U
C64 C 1.0309(3) 0.2795(3) 0.23129(17) 0.0256(9) Uani 1 1 d . .
H64 H 1.1050 0.2659 0.2096 0.031 Uiso 1 1 calc R U
C65 C 1.0187(3) 0.2761(3) 0.29086(17) 0.0271(9) Uani 1 1 d . .
H65 H 1.0841 0.2607 0.3100 0.033 Uiso 1 1 calc R U
C66 C 0.9112(3) 0.2951(3) 0.32303(16) 0.0229(9) Uani 1 1 d . .
H66 H 0.9029 0.2927 0.3642 0.027 Uiso 1 1 calc R U
C67 C 0.5739(3) 0.4794(3) 0.31529(13) 0.0129(7) Uani 1 1 d . .
C68 C 0.4531(3) 0.5136(3) 0.32996(14) 0.0160(8) Uani 1 1 d . .
H68 H 0.4234 0.4660 0.3505 0.019 Uiso 1 1 calc R U
C69 C 0.3767(3) 0.6179(3) 0.31424(14) 0.0192(8) Uani 1 1 d . .
H69 H 0.2947 0.6414 0.3240 0.023 Uiso 1 1 calc R U
C70 C 0.4197(3) 0.6872(3) 0.28457(15) 0.0208(8) Uani 1 1 d . .
H70 H 0.3671 0.7581 0.2737 0.025 Uiso 1 1 calc R U
C71 C 0.5394(3) 0.6540(3) 0.27041(14) 0.0174(8) Uani 1 1 d . .
H71 H 0.5686 0.7023 0.2504 0.021 Uiso 1 1 calc R U
C72 C 0.6162(3) 0.5504(3) 0.28550(14) 0.0146(8) Uani 1 1 d . .
H72 H 0.6981 0.5276 0.2755 0.018 Uiso 1 1 calc R U
C73 C 0.6866(3) 0.3350(3) 0.40990(13) 0.0139(8) Uani 1 1 d . .
C74 C 0.6521(3) 0.4277(3) 0.44128(14) 0.0209(8) Uani 1 1 d . .
H74 H 0.6156 0.4970 0.4233 0.025 Uiso 1 1 calc R U
C75 C 0.6705(3) 0.4193(3) 0.49848(15) 0.0270(9) Uani 1 1 d . .
H75 H 0.6466 0.4827 0.5199 0.032 Uiso 1 1 calc R U
C76 C 0.7241(3) 0.3179(3) 0.52443(15) 0.0236(9) Uani 1 1 d . .
H76 H 0.7374 0.3118 0.5637 0.028 Uiso 1 1 calc R U
C77 C 0.7582(3) 0.2259(3) 0.49364(15) 0.0214(9) Uani 1 1 d . .
H77 H 0.7949 0.1567 0.5117 0.026 Uiso 1 1 calc R U
C78 C 0.7393(3) 0.2340(3) 0.43661(14) 0.0170(8) Uani 1 1 d . .
H78 H 0.7624 0.1703 0.4156 0.020 Uiso 1 1 calc R U
C79 C 0.1080(4) 0.3457(3) 0.02477(16) 0.0280(9) Uani 1 1 d . .
H79A H 0.0502 0.3627 -0.0023 0.034 Uiso 1 1 calc R U
H79B H 0.1822 0.3404 0.0017 0.034 Uiso 1 1 calc R U
F1 F 0.65518(16) 0.70780(15) 0.05947(8) 0.0168(4) Uani 1 1 d . .
F2 F 0.79094(18) 0.48085(16) 0.03337(9) 0.0335(6) Uani 1 1 d . .
F3 F 0.7650(2) 0.4651(2) 0.12569(10) 0.0502(7) Uani 1 1 d . .
F4 F 0.70536(19) 0.38648(17) 0.07416(11) 0.0411(6) Uani 1 1 d . .
F5 F 0.47103(17) 0.29375(16) 0.38470(8) 0.0247(5) Uani 1 1 d . .
F6 F 0.4903(3) 0.1357(2) 0.24447(12) 0.0625(8) Uani 1 1 d . .
F7 F 0.4082(2) 0.1574(2) 0.33049(15) 0.0695(10) Uani 1 1 d . .
F8 F 0.57381(19) 0.02328(16) 0.30971(11) 0.0380(6) Uani 1 1 d . .
F9 F 1.08882(17) 0.73895(16) 0.28353(8) 0.0253(5) Uani 1 1 d . .
F10 F 1.1101(2) 0.9275(2) 0.30017(10) 0.0499(7) Uani 1 1 d . .
F11 F 0.9906(2) 1.01715(19) 0.36961(12) 0.0492(7) Uani 1 1 d . .
F12 F 1.1446(2) 0.8770(2) 0.38617(11) 0.0483(7) Uani 1 1 d . .
P1 P 0.38786(7) 0.78392(7) 0.08409(4) 0.01063(18) Uani 1 1 d . .
P2 P 0.89539(8) 0.69129(7) 0.35197(4) 0.01252(19) Uani 1 1 d . .
P3 P 0.67284(8) 0.34160(7) 0.33378(4) 0.01237(19) Uani 1 1 d . .
Au1 Au 0.55983(2) 0.62075(2) 0.08315(2) 0.00959(3) Uani 1 1 d . .
Au2 Au 0.97857(2) 0.81384(2) 0.35454(2) 0.01309(4) Uani 1 1 d . .
Au3 Au 0.59222(2) 0.22445(2) 0.31555(2) 0.01421(4) Uani 1 1 d . .
Cl1 Cl 0.05633(8) 0.45099(8) 0.07470(4) 0.0260(2) Uani 1 1 d . .
Cl2 Cl 0.13126(11) 0.22101(9) 0.06077(5) 0.0524(3) Uani 1 1 d . .

loop_
_atom_site_aniso_label
_atom_site_aniso_U_11
_atom_site_aniso_U_22
_atom_site_aniso_U_33
_atom_site_aniso_U_23
_atom_site_aniso_U_13
_atom_site_aniso_U_12
C1 0.0147(19) 0.016(2) 0.0132(18) -0.0004(14) 0.0000(15) -0.0068(16)
C2 0.0066(17) 0.0059(17) 0.0142(17) -0.0010(13) 0.0024(13) -0.0023(14)
C3 0.0165(19) 0.0126(19) 0.0153(18) -0.0008(14) -0.0023(15) -0.0059(16)
C4 0.0157(19) 0.0139(19) 0.0156(18) 0.0056(14) -0.0016(15) -0.0047(16)
C5 0.0137(19) 0.0141(19) 0.0206(19) 0.0018(15) 0.0002(15) -0.0077(16)
C6 0.0140(19) 0.0139(19) 0.0167(18) -0.0027(14) -0.0042(14) -0.0069(16)
C7 0.0114(18) 0.0139(19) 0.0090(17) -0.0017(14) 0.0005(14) -0.0020(15)
C8 0.028(2) 0.035(2) 0.028(2) 0.0048(18) -0.0054(18) -0.022(2)
C9 0.0128(18) 0.0048(17) 0.0150(18) -0.0028(13) 0.0015(14) -0.0014(15)
C10 0.0139(19) 0.0104(18) 0.0135(18) -0.0029(14) 0.0004(14) -0.0020(15)
C11 0.017(2) 0.015(2) 0.023(2) -0.0031(15) 0.0072(16) -0.0076(17)
C12 0.016(2) 0.022(2) 0.027(2) -0.0067(16) 0.0035(16) -0.0106(17)
C13 0.018(2) 0.023(2) 0.0169(19) -0.0073(15) -0.0030(15) -0.0084(17)
C14 0.0120(19) 0.0147(19) 0.0144(18) -0.0028(14) 0.0015(14) -0.0042(16)
C15 0.0181(19) 0.0105(18) 0.0118(17) 0.0017(14) -0.0018(14) -0.0081(16)
C16 0.017(2) 0.017(2) 0.021(2) -0.0036(15) 0.0017(15) -0.0076(17)
C17 0.027(2) 0.017(2) 0.025(2) -0.0074(16) 0.0097(17) -0.0114(18)
C18 0.044(3) 0.023(2) 0.0156(19) -0.0072(16) 0.0060(18) -0.023(2)
C19 0.029(2) 0.027(2) 0.0155(19) 0.0015(16) -0.0020(16) -0.0201(19)
C20 0.020(2) 0.0128(19) 0.0150(18) 0.0025(14) 0.0003(15) -0.0093(16)
C21 0.0103(18) 0.0158(19) 0.0124(17) 0.0043(14) -0.0026(14) -0.0072(15)
C22 0.024(2) 0.017(2) 0.018(2) 0.0009(15) -0.0008(16) -0.0065(17)
C23 0.025(2) 0.033(2) 0.0146(19) 0.0033(17) 0.0004(16) -0.0090(19)
C24 0.033(2) 0.036(3) 0.019(2) 0.0145(18) -0.0068(18) -0.020(2)
C25 0.046(3) 0.019(2) 0.032(2) 0.0110(18) -0.008(2) -0.015(2)
C26 0.030(2) 0.018(2) 0.023(2) 0.0035(16) -0.0002(17) -0.0063(18)
C27 0.021(2) 0.026(2) 0.0157(19) 0.0066(16) -0.0029(16) -0.0133(19)
C28 0.021(2) 0.0133(19) 0.0159(19) -0.0009(14) 0.0016(15) -0.0092(17)
C29 0.022(2) 0.014(2) 0.030(2) 0.0053(16) -0.0011(17) -0.0075(17)
C30 0.025(2) 0.010(2) 0.051(3) -0.0035(18) 0.011(2) -0.0039(18)
C31 0.050(3) 0.018(2) 0.028(2) -0.0018(18) 0.011(2) -0.019(2)
C32 0.047(3) 0.025(2) 0.021(2) 0.0000(17) -0.0023(19) -0.019(2)
C33 0.027(2) 0.015(2) 0.022(2) -0.0008(15) -0.0032(17) -0.0120(17)
C34 0.070(4) 0.029(3) 0.039(3) -0.009(2) 0.024(2) -0.017(3)
C35 0.0119(18) 0.0084(18) 0.0147(18) -0.0019(14) 0.0006(14) -0.0035(15)
C36 0.0155(19) 0.0127(19) 0.0157(18) -0.0009(14) -0.0024(15) -0.0039(16)
C37 0.0128(19) 0.023(2) 0.026(2) -0.0048(16) -0.0024(16) -0.0070(17)
C38 0.017(2) 0.019(2) 0.021(2) -0.0043(15) 0.0051(16) -0.0087(17)
C39 0.027(2) 0.022(2) 0.0130(18) -0.0034(15) 0.0017(16) -0.0133(18)
C40 0.0162(19) 0.020(2) 0.0158(19) 0.0018(15) -0.0051(15) -0.0113(17)
C41 0.0100(18) 0.023(2) 0.0108(17) -0.0011(15) 0.0005(14) -0.0097(16)
C42 0.0152(19) 0.018(2) 0.0164(19) -0.0013(15) 0.0003(15) -0.0079(16)
C43 0.025(2) 0.028(2) 0.0163(19) -0.0115(16) 0.0049(16) -0.0174(19)
C44 0.0120(19) 0.043(3) 0.0148(19) 0.0008(18) -0.0014(15) -0.0142(19)
C45 0.015(2) 0.029(2) 0.020(2) 0.0072(17) -0.0042(16) -0.0063(18)
C46 0.0149(19) 0.018(2) 0.0195(19) 0.0011(15) -0.0019(15) -0.0066(16)
C47 0.0151(19) 0.0154(19) 0.0128(18) -0.0029(14) -0.0056(14) -0.0047(16)
C48 0.019(2) 0.019(2) 0.0184(19) 0.0022(15) -0.0005(15) -0.0063(17)
C49 0.036(3) 0.023(2) 0.021(2) 0.0052(17) -0.0071(18) -0.010(2)
C50 0.027(2) 0.015(2) 0.035(2) 0.0015(17) -0.0189(19) -0.0017(18)
C51 0.013(2) 0.026(2) 0.039(2) -0.0056(18) -0.0076(17) -0.0047(18)
C52 0.019(2) 0.022(2) 0.030(2) 0.0045(17) -0.0058(17) -0.0115(18)
C53 0.025(2) 0.023(2) 0.037(2) -0.0067(18) 0.0035(19) -0.0128(19)
C54 0.019(2) 0.0102(18) 0.0185(19) -0.0048(14) -0.0023(15) -0.0065(16)
C55 0.019(2) 0.021(2) 0.022(2) -0.0031(16) -0.0076(16) 0.0002(17)
C56 0.029(2) 0.021(2) 0.017(2) -0.0018(16) -0.0086(17) -0.0051(18)
C57 0.020(2) 0.0128(19) 0.022(2) -0.0034(15) -0.0021(16) -0.0058(17)
C58 0.016(2) 0.014(2) 0.025(2) 0.0037(16) -0.0044(16) -0.0031(16)
C59 0.019(2) 0.015(2) 0.0187(19) 0.0017(15) -0.0053(15) -0.0062(17)
C60 0.028(2) 0.028(2) 0.022(2) -0.0042(17) 0.0004(17) -0.0045(19)
C61 0.0134(19) 0.0099(18) 0.0198(19) -0.0024(14) 0.0029(15) -0.0071(15)
C62 0.017(2) 0.018(2) 0.021(2) 0.0016(15) -0.0007(15) -0.0098(17)
C63 0.022(2) 0.016(2) 0.024(2) 0.0004(16) 0.0089(17) -0.0066(17)
C64 0.015(2) 0.015(2) 0.041(3) -0.0030(17) 0.0081(18) -0.0059(17)
C65 0.017(2) 0.024(2) 0.042(3) -0.0053(18) -0.0040(18) -0.0087(18)
C66 0.020(2) 0.028(2) 0.024(2) -0.0091(17) -0.0008(16) -0.0121(18)
C67 0.0149(19) 0.0149(19) 0.0089(17) -0.0026(14) -0.0028(14) -0.0055(16)
C68 0.0157(19) 0.023(2) 0.0121(18) -0.0011(15) 0.0005(14) -0.0118(17)
C69 0.015(2) 0.023(2) 0.0164(19) -0.0051(16) -0.0007(15) -0.0056(17)
C70 0.023(2) 0.018(2) 0.0193(19) -0.0004(15) -0.0108(16) -0.0035(17)
C71 0.023(2) 0.020(2) 0.0148(18) 0.0043(15) -0.0071(15) -0.0137(18)
C72 0.0157(19) 0.016(2) 0.0145(18) 0.0007(14) -0.0052(14) -0.0083(16)
C73 0.0118(18) 0.018(2) 0.0109(17) -0.0014(14) 0.0003(14) -0.0055(16)
C74 0.024(2) 0.018(2) 0.0166(19) -0.0001(15) -0.0048(16) -0.0054(17)
C75 0.038(3) 0.022(2) 0.016(2) -0.0069(16) -0.0054(17) -0.0068(19)
C76 0.027(2) 0.031(2) 0.0104(18) 0.0010(16) -0.0063(16) -0.0092(19)
C77 0.021(2) 0.025(2) 0.019(2) 0.0064(16) -0.0067(16) -0.0098(18)
C78 0.0145(19) 0.016(2) 0.0196(19) -0.0029(15) -0.0015(15) -0.0060(16)
C79 0.033(2) 0.023(2) 0.024(2) -0.0015(17) 0.0030(18) -0.0112(19)
F1 0.0163(11) 0.0164(11) 0.0215(11) 0.0003(8) -0.0003(8) -0.0116(9)
F2 0.0229(12) 0.0214(12) 0.0389(13) 0.0031(10) 0.0158(10) -0.0014(10)
F3 0.0349(15) 0.0532(17) 0.0370(14) -0.0131(12) -0.0236(12) 0.0131(13)
F4 0.0211(13) 0.0127(12) 0.0822(19) -0.0073(12) 0.0105(12) -0.0056(10)
F5 0.0192(12) 0.0322(13) 0.0192(11) -0.0013(9) 0.0090(9) -0.0118(10)
F6 0.086(2) 0.076(2) 0.0671(19) 0.0221(16) -0.0447(17) -0.0659(19)
F7 0.0316(16) 0.0470(17) 0.139(3) -0.0463(18) 0.0311(17) -0.0309(14)
F8 0.0341(14) 0.0124(12) 0.0707(17) 0.0019(11) -0.0135(12) -0.0113(11)
F9 0.0242(12) 0.0321(13) 0.0174(11) -0.0063(9) 0.0055(9) -0.0117(10)
F10 0.078(2) 0.0763(19) 0.0273(13) 0.0073(12) -0.0009(13) -0.0661(17)
F11 0.0408(16) 0.0242(14) 0.087(2) -0.0090(13) 0.0006(14) -0.0198(13)
F12 0.0555(17) 0.0492(16) 0.0671(17) 0.0347(13) -0.0497(14) -0.0400(14)
P1 0.0112(5) 0.0091(5) 0.0105(4) -0.0005(3) -0.0001(3) -0.0037(4)
P2 0.0119(5) 0.0149(5) 0.0111(4) -0.0004(4) -0.0006(4) -0.0063(4)
P3 0.0120(5) 0.0154(5) 0.0108(4) -0.0010(4) -0.0002(4) -0.0072(4)
Au1 0.00948(7) 0.00890(7) 0.01037(7) -0.00035(5) -0.00031(5) -0.00428(6)
Au2 0.01311(7) 0.01518(8) 0.01217(7) 0.00156(5) -0.00174(5) -0.00756(6)
Au3 0.01288(7) 0.01435(8) 0.01682(7) -0.00009(5) 0.00043(5) -0.00805(6)
Cl1 0.0249(5) 0.0289(5) 0.0249(5) -0.0040(4) -0.0008(4) -0.0125(4)
Cl2 0.0575(8) 0.0233(6) 0.0543(7) 0.0031(5) 0.0220(6) -0.0080(6)

loop_
_atom_type_symbol
_atom_type_description
_atom_type_scat_dispersion_real
_atom_type_scat_dispersion_imag
_atom_type_scat_source
C C 0.0033 0.0016 'International Tables Vol C Tables 4.2.6.8 and 6.1.1.4'
H H 0.0000 0.0000 'International Tables Vol C Tables 4.2.6.8 and 6.1.1.4'
F F 0.0171 0.0103 'International Tables Vol C Tables 4.2.6.8 and 6.1.1.4'
P P 0.1023 0.0942 'International Tables Vol C Tables 4.2.6.8 and 6.1.1.4'
Au Au -2.0133 8.8022 'International Tables Vol C Tables 4.2.6.8 and 6.1.1.4'
Cl Cl 0.1484 0.1585 'International Tables Vol C Tables 4.2.6.8 and 6.1.1.4'

loop_
_geom_angle_atom_site_label_1
_geom_angle_atom_site_label_2
_geom_angle_atom_site_label_3
_geom_angle
F3 C1 F4 104.6(3)
F3 C1 F2 105.4(3)
F4 C1 F2 103.4(3)
F3 C1 Au1 111.8(2)
F4 C1 Au1 118.2(2)
F2 C1 Au1 112.3(2)
C7 C2 C3 119.0(3)
C7 C2 Au1 122.9(2)
C3 C2 Au1 118.1(2)
C2 C3 C4 120.0(3)
C2 C3 H3 120.0
C4 C3 H3 120.0
C5 C4 C3 121.5(3)
C5 C4 H4 119.2
C3 C4 H4 119.2
C4 C5 C6 117.9(3)
C4 C5 C8 120.9(3)
C6 C5 C8 121.2(3)
C7 C6 C5 120.9(3)
C7 C6 H6 119.6
C5 C6 H6 119.6
C2 C7 C6 120.7(3)
C2 C7 H7 119.6
C6 C7 H7 119.6
C5 C8 H8A 109.5
C5 C8 H8B 109.5
H8A C8 H8B 109.5
C5 C8 H8C 109.5
H8A C8 H8C 109.5
H8B C8 H8C 109.5
C14 C9 C10 120.0(3)
C14 C9 P1 120.0(2)
C10 C9 P1 119.7(3)
C11 C10 C9 119.4(3)
C11 C10 H10 120.3
C9 C10 H10 120.3
C12 C11 C10 120.5(3)
C12 C11 H11 119.8
C10 C11 H11 119.8
C11 C12 C13 120.0(3)
C11 C12 H12 120.0
C13 C12 H12 120.0
C14 C13 C12 120.3(3)
C14 C13 H13 119.9
C12 C13 H13 119.9
C13 C14 C9 119.8(3)
C13 C14 H14 120.1
C9 C14 H14 120.1
C20 C15 C16 119.6(3)
C20 C15 P1 119.9(3)
C16 C15 P1 120.5(3)
C17 C16 C15 119.4(3)
C17 C16 H16 120.3
C15 C16 H16 120.3
C18 C17 C16 120.7(3)
C18 C17 H17 119.6
C16 C17 H17 119.6
C19 C18 C17 120.0(3)
C19 C18 H18 120.0
C17 C18 H18 120.0
C18 C19 C20 120.4(3)
C18 C19 H19 119.8
C20 C19 H19 119.8
C19 C20 C15 119.9(3)
C19 C20 H20 120.0
C15 C20 H20 120.0
C26 C21 C22 119.7(3)
C26 C21 P1 122.0(3)
C22 C21 P1 118.3(3)
C23 C22 C21 119.8(3)
C23 C22 H22 120.1
C21 C22 H22 120.1
C24 C23 C22 119.8(3)
C24 C23 H23 120.1
C22 C23 H23 120.1
C23 C24 C25 120.9(3)
C23 C24 H24 119.5
C25 C24 H24 119.5
C24 C25 C26 119.5(4)
C24 C25 H25 120.2
C26 C25 H25 120.2
C25 C26 C21 120.2(3)
C25 C26 H26 119.9
C21 C26 H26 119.9
F12 C27 F11 106.1(3)
F12 C27 F10 105.0(3)
F11 C27 F10 103.7(3)
F12 C27 Au2 112.1(2)
F11 C27 Au2 116.9(2)
F10 C27 Au2 112.2(2)
C29 C28 C33 119.6(3)
C29 C28 Au2 121.9(3)
C33 C28 Au2 118.5(3)
C28 C29 C30 119.0(4)
C28 C29 H29 120.5
C30 C29 H29 120.5
C31 C30 C29 121.3(4)
C31 C30 H30 119.4
C29 C30 H30 119.4
C32 C31 C30 118.2(4)
C32 C31 C34 120.7(4)
C30 C31 C34 121.0(4)
C31 C32 C33 121.4(4)
C31 C32 H32 119.3
C33 C32 H32 119.3
C32 C33 C28 120.5(4)
C32 C33 H33 119.7
C28 C33 H33 119.7
C31 C34 H34A 109.5
C31 C34 H34B 109.5
H34A C34 H34B 109.5
C31 C34 H34C 109.5
H34A C34 H34C 109.5
H34B C34 H34C 109.5
C36 C35 C40 119.5(3)
C36 C35 P2 120.6(2)
C40 C35 P2 119.6(3)
C37 C36 C35 120.0(3)
C37 C36 H36 120.0
C35 C36 H36 120.0
C36 C37 C38 120.0(3)
C36 C37 H37 120.0
C38 C37 H37 120.0
C39 C38 C37 120.7(3)
C39 C38 H38 119.6
C37 C38 H38 119.6
C38 C39 C40 119.7(3)
C38 C39 H39 120.1
C40 C39 H39 120.1
C39 C40 C35 120.1(3)
C39 C40 H40 120.0
C35 C40 H40 120.0
C42 C41 C46 119.2(3)
C42 C41 P2 122.1(3)
C46 C41 P2 118.6(3)
C43 C42 C41 120.1(3)
C43 C42 H42 119.9
C41 C42 H42 119.9
C44 C43 C42 120.2(3)
C44 C43 H43 119.9
C42 C43 H43 119.9
C45 C44 C43 120.1(3)
C45 C44 H44 119.9
C43 C44 H44 119.9
C44 C45 C46 120.0(3)
C44 C45 H45 120.0
C46 C45 H45 120.0
C45 C46 C41 120.3(3)
C45 C46 H46 119.9
C41 C46 H46 119.9
C52 C47 C48 119.3(3)
C52 C47 P2 119.3(3)
C48 C47 P2 121.4(3)
C49 C48 C47 119.8(3)
C49 C48 H48 120.1
C47 C48 H48 120.1
C50 C49 C48 120.8(4)
C50 C49 H49 119.6
C48 C49 H49 119.6
C49 C50 C51 119.6(3)
C49 C50 H50 120.2
C51 C50 H50 120.2
C52 C51 C50 120.8(4)
C52 C51 H51 119.6
C50 C51 H51 119.6
C51 C52 C47 119.8(3)
C51 C52 H52 120.1
C47 C52 H52 120.1
F7 C53 F8 107.1(3)
F7 C53 F6 102.6(3)
F8 C53 F6 103.6(3)
F7 C53 Au3 113.0(3)
F8 C53 Au3 115.0(3)
F6 C53 Au3 114.5(3)
C59 C54 C55 119.1(3)
C59 C54 Au3 121.2(3)
C55 C54 Au3 119.7(3)
C56 C55 C54 120.0(3)
C56 C55 H55 120.0
C54 C55 H55 120.0
C55 C56 C57 121.8(3)
C55 C56 H56 119.1
C57 C56 H56 119.1
C56 C57 C58 117.8(3)
C56 C57 C60 120.2(3)
C58 C57 C60 122.0(3)
C57 C58 C59 121.0(3)
C57 C58 H58 119.5
C59 C58 H58 119.5
C54 C59 C58 120.2(3)
C54 C59 H59 119.9
C58 C59 H59 119.9
C57 C60 H60A 109.5
C57 C60 H60B 109.5
H60A C60 H60B 109.5
C57 C60 H60C 109.5
H60A C60 H60C 109.5
H60B C60 H60C 109.5
C66 C61 C62 119.7(3)
C66 C61 P3 122.5(3)
C62 C61 P3 117.8(3)
C63 C62 C61 119.2(3)
C63 C62 H62 120.4
C61 C62 H62 120.4
C64 C63 C62 120.3(3)
C64 C63 H63 119.9
C62 C63 H63 119.9
C63 C64 C65 120.7(3)
C63 C64 H64 119.6
C65 C64 H64 119.6
C64 C65 C66 120.2(4)
C64 C65 H65 119.9
C66 C65 H65 119.9
C65 C66 C61 119.8(3)
C65 C66 H66 120.1
C61 C66 H66 120.1
C72 C67 C68 119.6(3)
C72 C67 P3 121.1(3)
C68 C67 P3 119.3(3)
C69 C68 C67 119.6(3)
C69 C68 H68 120.2
C67 C68 H68 120.2
C70 C69 C68 120.3(3)
C70 C69 H69 119.9
C68 C69 H69 119.9
C69 C70 C71 120.4(3)
C69 C70 H70 119.8
C71 C70 H70 119.8
C72 C71 C70 119.9(3)
C72 C71 H71 120.0
C70 C71 H71 120.0
C71 C72 C67 120.3(3)
C71 C72 H72 119.9
C67 C72 H72 119.9
C78 C73 C74 119.4(3)
C78 C73 P3 118.5(3)
C74 C73 P3 122.0(3)
C75 C74 C73 120.3(3)
C75 C74 H74 119.8
C73 C74 H74 119.8
C74 C75 C76 119.6(3)
C74 C75 H75 120.2
C76 C75 H75 120.2
C77 C76 C75 120.3(3)
C77 C76 H76 119.8
C75 C76 H76 119.8
C76 C77 C78 120.2(3)
C76 C77 H77 119.9
C78 C77 H77 119.9
C77 C78 C73 120.1(3)
C77 C78 H78 119.9
C73 C78 H78 119.9
Cl2 C79 Cl1 111.1(2)
Cl2 C79 H79A 109.4
Cl1 C79 H79A 109.4
Cl2 C79 H79B 109.4
Cl1 C79 H79B 109.4
H79A C79 H79B 108.0
C15 P1 C21 107.89(15)
C15 P1 C9 106.93(15)
C21 P1 C9 107.56(15)
C15 P1 Au1 112.56(11)
C21 P1 Au1 107.00(11)
C9 P1 Au1 114.61(11)
C41 P2 C47 107.72(15)
C41 P2 C35 105.70(15)
C47 P2 C35 104.93(15)
C41 P2 Au2 107.84(11)
C47 P2 Au2 110.44(11)
C35 P2 Au2 119.62(11)
C61 P3 C73 105.98(16)
C61 P3 C67 106.72(15)
C73 P3 C67 108.23(15)
C61 P3 Au3 117.00(11)
C73 P3 Au3 110.09(11)
C67 P3 Au3 108.49(11)
C2 Au1 F1 176.28(10)
C2 Au1 C1 89.30(13)
F1 Au1 C1 89.86(11)
C2 Au1 P1 92.19(9)
F1 Au1 P1 88.76(6)
C1 Au1 P1 177.73(9)
C28 Au2 F9 177.42(12)
C28 Au2 C27 88.66(14)
F9 Au2 C27 90.48(12)
C28 Au2 P2 94.56(10)
F9 Au2 P2 86.28(6)
C27 Au2 P2 176.70(10)
C54 Au3 F5 179.32(11)
C54 Au3 C53 86.97(14)
F5 Au3 C53 92.60(12)
C54 Au3 P3 95.21(10)
F5 Au3 P3 85.19(6)
C53 Au3 P3 176.82(11)

loop_
_geom_bond_atom_site_label_1
_geom_bond_atom_site_label_2
_geom_bond_distance
C1 F3 1.333(4)
C1 F4 1.343(4)
C1 F2 1.350(4)
C1 Au1 2.054(3)
C2 C7 1.378(5)
C2 C3 1.391(4)
C2 Au1 2.012(3)
C3 C4 1.390(5)
C3 H3 0.9500
C4 C5 1.381(5)
C4 H4 0.9500
C5 C6 1.393(5)
C5 C8 1.506(5)
C6 C7 1.388(4)
C6 H6 0.9500
C7 H7 0.9500
C8 H8A 0.9800
C8 H8B 0.9800
C8 H8C 0.9800
C9 C14 1.388(5)
C9 C10 1.402(4)
C9 P1 1.811(3)
C10 C11 1.383(5)
C10 H10 0.9500
C11 C12 1.381(5)
C11 H11 0.9500
C12 C13 1.388(5)
C12 H12 0.9500
C13 C14 1.383(5)
C13 H13 0.9500
C14 H14 0.9500
C15 C20 1.391(5)
C15 C16 1.400(5)
C15 P1 1.805(3)
C16 C17 1.388(5)
C16 H16 0.9500
C17 C18 1.378(5)
C17 H17 0.9500
C18 C19 1.377(5)
C18 H18 0.9500
C19 C20 1.389(5)
C19 H19 0.9500
C20 H20 0.9500
C21 C26 1.384(5)
C21 C22 1.388(5)
C21 P1 1.807(3)
C22 C23 1.387(5)
C22 H22 0.9500
C23 C24 1.368(5)
C23 H23 0.9500
C24 C25 1.377(5)
C24 H24 0.9500
C25 C26 1.383(5)
C25 H25 0.9500
C26 H26 0.9500
C27 F12 1.332(4)
C27 F11 1.336(4)
C27 F10 1.336(4)
C27 Au2 2.065(4)
C28 C29 1.379(5)
C28 C33 1.389(5)
C28 Au2 2.014(3)
C29 C30 1.406(5)
C29 H29 0.9500
C30 C31 1.390(6)
C30 H30 0.9500
C31 C32 1.371(6)
C31 C34 1.518(5)
C32 C33 1.378(5)
C32 H32 0.9500
C33 H33 0.9500
C34 H34A 0.9800
C34 H34B 0.9800
C34 H34C 0.9800
C35 C36 1.388(5)
C35 C40 1.397(4)
C35 P2 1.818(3)
C36 C37 1.383(5)
C36 H36 0.9500
C37 C38 1.379(5)
C37 H37 0.9500
C38 C39 1.377(5)
C38 H38 0.9500
C39 C40 1.385(5)
C39 H39 0.9500
C40 H40 0.9500
C41 C42 1.390(5)
C41 C46 1.395(5)
C41 P2 1.806(3)
C42 C43 1.386(5)
C42 H42 0.9500
C43 C44 1.383(5)
C43 H43 0.9500
C44 C45 1.379(5)
C44 H44 0.9500
C45 C46 1.386(5)
C45 H45 0.9500
C46 H46 0.9500
C47 C52 1.395(5)
C47 C48 1.401(5)
C47 P2 1.812(3)
C48 C49 1.385(5)
C48 H48 0.9500
C49 C50 1.377(5)
C49 H49 0.9500
C50 C51 1.383(5)
C50 H50 0.9500
C51 C52 1.385(5)
C51 H51 0.9500
C52 H52 0.9500
C53 F7 1.319(4)
C53 F8 1.335(4)
C53 F6 1.365(5)
C53 Au3 2.065(4)
C54 C59 1.387(5)
C54 C55 1.385(5)
C54 Au3 2.007(3)
C55 C56 1.386(5)
C55 H55 0.9500
C56 C57 1.384(5)
C56 H56 0.9500
C57 C58 1.388(5)
C57 C60 1.508(5)
C58 C59 1.395(5)
C58 H58 0.9500
C59 H59 0.9500
C60 H60A 0.9800
C60 H60B 0.9800
C60 H60C 0.9800
C61 C66 1.391(5)
C61 C62 1.398(5)
C61 P3 1.808(3)
C62 C63 1.395(5)
C62 H62 0.9500
C63 C64 1.366(5)
C63 H63 0.9500
C64 C65 1.374(5)
C64 H64 0.9500
C65 C66 1.385(5)
C65 H65 0.9500
C66 H66 0.9500
C67 C72 1.394(4)
C67 C68 1.401(5)
C67 P3 1.818(3)
C68 C69 1.392(5)
C68 H68 0.9500
C69 C70 1.378(5)
C69 H69 0.9500
C70 C71 1.388(5)
C70 H70 0.9500
C71 C72 1.383(5)
C71 H71 0.9500
C72 H72 0.9500
C73 C78 1.388(5)
C73 C74 1.390(5)
C73 P3 1.807(3)
C74 C75 1.382(5)
C74 H74 0.9500
C75 C76 1.386(5)
C75 H75 0.9500
C76 C77 1.376(5)
C76 H76 0.9500
C77 C78 1.380(5)
C77 H77 0.9500
C78 H78 0.9500
C79 Cl2 1.759(4)
C79 Cl1 1.768(4)
C79 H79A 0.9900
C79 H79B 0.9900
F1 Au1 2.0419(18)
F5 Au3 2.0269(18)
F9 Au2 2.0237(18)
P1 Au1 2.3586(9)
P2 Au2 2.3658(9)
P3 Au3 2.3626(9)
